data_4021303
loop_
_publ_author_name
'Hongbin Li'
'Hua Yang'
'Jeffrey L. Petersen'
'Kung K. Wang'

_publ_section_title
;
 Biradicals/Zwitterions from Thermolysis of Enyne-Isocyanates.
 Application to the Synthesis of 2(1H)-Pyridones,
 Benzofuro[3,2-c]pyridin-1(2H)-ones,
 2,5-Dihydro-1H-pyrido[4,3-b]indol-1-ones, and Related Compounds.
;
_journal_name_full 'Journal of Organic Chemistry'
_journal_page_first 4500
_journal_page_last 4508
_journal_paper_doi 10.1021/jo049716t
_journal_volume 69
_journal_year 2004
_chemical_formula_sum 'C16 H12 N2 O'
_chemical_formula_weight 248.28
_space_group_IT_number 14
_symmetry_cell_setting monoclinic
_symmetry_space_group_name_Hall '-P 2ybc'
_symmetry_space_group_name_H-M 'P 1 21/c 1'
_cell_angle_alpha 90.00
_cell_angle_beta 91.489(2)
_cell_angle_gamma 90.00
_cell_formula_units_Z 4
_cell_length_a 6.6162(6)
_cell_length_b 8.2161(8)
_cell_length_c 21.597(2)
_cell_measurement_temperature 295(2)
_cell_volume 1173.59(19)
_diffrn_ambient_temperature 295(2)
_exptl_crystal_density_diffrn 1.405
_cod_original_sg_symbol_H-M 'P 21/c'
_cod_database_code 4021303

loop_
_symmetry_equiv_pos_as_xyz
'x, y, z'
'-x, y+1/2, -z+1/2'
'-x, -y, -z'
'x, -y-1/2, z-1/2'

loop_
_atom_site_label
_atom_site_type_symbol
_atom_site_fract_x
_atom_site_fract_y
_atom_site_fract_z
_atom_site_U_iso_or_equiv
_atom_site_adp_type
_atom_site_occupancy
_atom_site_symmetry_multiplicity
_atom_site_calc_flag
_atom_site_refinement_flags
_atom_site_disorder_assembly
_atom_site_disorder_group
O1 O 0.50648(15) 0.90168(15) 0.08000(6) 0.0577(3) Uani 1 1 d . . .
N1 N 0.27392(17) 0.88130(17) 0.00166(6) 0.0487(4) Uani 1 1 d . . .
H1 H 0.3513 0.9396 -0.0208 0.058 Uiso 1 1 calc R . .
N2 N -0.06913(19) 0.59668(17) 0.11309(7) 0.0515(4) Uani 1 1 d . . .
C1 C 0.0924(2) 0.8300(2) -0.02541(8) 0.0457(4) Uani 1 1 d . . .
C2 C 0.0478(2) 0.8761(2) -0.08603(8) 0.0535(4) Uani 1 1 d . . .
H2 H 0.1378 0.9417 -0.1070 0.064 Uiso 1 1 calc R . .
C3 C -0.1271(3) 0.8260(2) -0.11522(9) 0.0596(5) Uani 1 1 d . . .
H3 H -0.1552 0.8567 -0.1560 0.072 Uiso 1 1 calc R . .
C4 C -0.2626(3) 0.7291(2) -0.08385(9) 0.0634(5) Uani 1 1 d . . .
H4 H -0.3819 0.6953 -0.1036 0.076 Uiso 1 1 calc R . .
C5 C -0.2213(2) 0.6831(2) -0.02381(9) 0.0572(5) Uani 1 1 d . . .
H5 H -0.3139 0.6185 -0.0034 0.069 Uiso 1 1 calc R . .
C6 C -0.0423(2) 0.73118(19) 0.00770(8) 0.0459(4) Uani 1 1 d . . .
C7 C 0.0240(2) 0.69138(19) 0.06964(8) 0.0463(4) Uani 1 1 d . . .
C8 C 0.2074(2) 0.7464(2) 0.09483(8) 0.0466(4) Uani 1 1 d . . .
C9 C 0.3408(2) 0.8478(2) 0.06048(8) 0.0470(4) Uani 1 1 d . . .
C10 C 0.2289(2) 0.6817(2) 0.15620(8) 0.0503(4) Uani 1 1 d . . .
C11 C 0.3770(3) 0.6899(2) 0.20337(9) 0.0629(5) Uani 1 1 d . . .
H11 H 0.4906 0.7552 0.1992 0.075 Uiso 1 1 calc R . .
C12 C 0.3514(3) 0.5990(3) 0.25647(9) 0.0746(6) Uani 1 1 d . . .
H12 H 0.4493 0.6027 0.2881 0.089 Uiso 1 1 calc R . .
C13 C 0.1819(4) 0.5025(3) 0.26314(10) 0.0763(6) Uani 1 1 d . . .
H13 H 0.1709 0.4402 0.2989 0.092 Uiso 1 1 calc R . .
C14 C 0.0306(3) 0.4955(2) 0.21914(9) 0.0658(5) Uani 1 1 d . . .
H14 H -0.0843 0.4325 0.2247 0.079 Uiso 1 1 calc R . .
C15 C 0.0551(2) 0.5867(2) 0.16556(8) 0.0535(4) Uani 1 1 d . . .
C16 C -0.2644(2) 0.5152(2) 0.10715(10) 0.0660(5) Uani 1 1 d . . .
H16A H -0.2928 0.4603 0.1452 0.099 Uiso 1 1 calc R . .
H16B H -0.2610 0.4375 0.0740 0.099 Uiso 1 1 calc R . .
H16C H -0.3680 0.5943 0.0983 0.099 Uiso 1 1 calc R . .

loop_
_atom_site_aniso_label
_atom_site_aniso_U_11
_atom_site_aniso_U_22
_atom_site_aniso_U_33
_atom_site_aniso_U_23
_atom_site_aniso_U_13
_atom_site_aniso_U_12
O1 0.0403(6) 0.0605(8) 0.0721(8) 0.0052(6) -0.0012(5) -0.0073(5)
N1 0.0371(6) 0.0494(8) 0.0599(9) 0.0060(7) 0.0071(6) -0.0040(6)
N2 0.0454(7) 0.0467(8) 0.0632(9) 0.0017(7) 0.0146(7) -0.0025(6)
C1 0.0400(7) 0.0404(9) 0.0569(10) -0.0037(8) 0.0059(7) 0.0032(7)
C2 0.0512(9) 0.0509(11) 0.0587(11) 0.0003(9) 0.0067(8) 0.0022(8)
C3 0.0607(10) 0.0604(12) 0.0577(11) -0.0046(9) -0.0024(9) 0.0026(9)
C4 0.0541(10) 0.0631(13) 0.0725(13) -0.0098(10) -0.0075(9) -0.0053(9)
C5 0.0478(9) 0.0525(11) 0.0715(13) -0.0050(9) 0.0051(8) -0.0070(8)
C6 0.0402(7) 0.0383(9) 0.0595(11) -0.0058(8) 0.0084(7) 0.0018(7)
C7 0.0414(8) 0.0392(9) 0.0587(11) -0.0015(8) 0.0115(7) 0.0018(7)
C8 0.0425(8) 0.0429(9) 0.0547(10) -0.0015(8) 0.0061(7) 0.0020(7)
C9 0.0389(8) 0.0423(9) 0.0599(11) -0.0004(8) 0.0053(7) 0.0036(7)
C10 0.0504(9) 0.0472(10) 0.0538(10) -0.0048(8) 0.0093(8) 0.0057(7)
C11 0.0640(11) 0.0641(13) 0.0606(12) -0.0078(10) 0.0031(9) 0.0042(9)
C12 0.0885(14) 0.0813(15) 0.0536(12) -0.0069(11) -0.0028(10) 0.0116(13)
C13 0.0987(15) 0.0758(15) 0.0551(13) 0.0039(11) 0.0178(12) 0.0052(13)
C14 0.0764(12) 0.0644(13) 0.0578(12) 0.0004(10) 0.0223(10) 0.0005(10)
C15 0.0553(9) 0.0496(10) 0.0561(11) -0.0030(8) 0.0146(8) 0.0053(8)
C16 0.0491(9) 0.0604(12) 0.0894(15) 0.0067(10) 0.0185(9) -0.0067(9)

loop_
_geom_bond_atom_site_label_1
_geom_bond_atom_site_label_2
_geom_bond_distance
_geom_bond_site_symmetry_2
_geom_bond_publ_flag
O1 C9 1.2453(18) . ?
N1 C9 1.363(2) . ?
N1 C1 1.3873(19) . ?
N2 C7 1.377(2) . ?
N2 C15 1.385(2) . ?
N2 C16 1.458(2) . ?
C1 C2 1.387(2) . ?
C1 C6 1.414(2) . ?
C2 C3 1.366(2) . ?
C3 C4 1.389(3) . ?
C4 C5 1.371(3) . ?
C5 C6 1.407(2) . ?
C6 C7 1.435(2) . ?
C7 C8 1.393(2) . ?
C8 C10 1.432(2) . ?
C8 C9 1.434(2) . ?
C10 C11 1.397(2) . ?
C10 C15 1.408(2) . ?
C11 C12 1.383(3) . ?
C12 C13 1.384(3) . ?
C13 C14 1.364(3) . ?
C14 C15 1.392(3) . ?

loop_
_cod_related_entry_id
_cod_related_entry_database
_cod_related_entry_code
1 ChemSpider 9405451
